data_7112110
loop_
_publ_author_name
'Liang Zhao'
'Yulu Chu'
'Cheng He'
'Chunying Duan'

_publ_section_title
;
 Fluorescent detection of RDX within DHPA-containing metal-organic
 polyhedra
;
_journal_name_full Chem.Commun.
_journal_page_first 3467
_journal_paper_doi 10.1039/C3CC49355E
_journal_volume 50
_journal_year 2014
_chemical_formula_sum 'C170 H143 Ce4 N29 O30'
_chemical_formula_weight 3632.61
_chemical_name_systematic
; 
 ? 
;
_space_group_IT_number 86
_symmetry_cell_setting tetragonal
_symmetry_space_group_name_Hall '-P 4bc'
_symmetry_space_group_name_H-M 'P 42/n :2'
_atom_sites_solution_hydrogens geom
_atom_sites_solution_primary direct
_atom_sites_solution_secondary difmap
_audit_creation_method SHELXL-97
_cell_angle_alpha 90.00
_cell_angle_beta 90.00
_cell_angle_gamma 90.00
_cell_formula_units_Z 2
_cell_length_a 18.598(3)
_cell_length_b 18.598(3)
_cell_length_c 31.814(6)
_cell_measurement_reflns_used 3575
_cell_measurement_temperature 180(2)
_cell_measurement_theta_max 20.47
_cell_measurement_theta_min 2.19
_cell_volume 11004(3)
_computing_cell_refinement 'Bruker SMART'
_computing_data_collection 'Bruker SMART'
_computing_data_reduction 'Bruker SAINT'
_computing_molecular_graphics 'Bruker SHELXTL'
_computing_publication_material 'Bruker SHELXTL'
_computing_structure_refinement 'SHELXL-97 (Sheldrick, 1997)'
_computing_structure_solution 'SHELXS-97 (Sheldrick, 1990)'
_diffrn_ambient_temperature 180(2)
_diffrn_measured_fraction_theta_full 0.999
_diffrn_measured_fraction_theta_max 0.999
_diffrn_measurement_device_type 'CCD area detector'
_diffrn_measurement_method 'phi and omega scans'
_diffrn_radiation_monochromator graphite
_diffrn_radiation_source 'fine-focus sealed tube'
_diffrn_radiation_type MoK\a
_diffrn_radiation_wavelength 0.71073
_diffrn_reflns_av_R_equivalents 0.0751
_diffrn_reflns_av_sigmaI/netI 0.0957
_diffrn_reflns_limit_h_max 16
_diffrn_reflns_limit_h_min -16
_diffrn_reflns_limit_k_max 21
_diffrn_reflns_limit_k_min -22
_diffrn_reflns_limit_l_max 37
_diffrn_reflns_limit_l_min -12
_diffrn_reflns_number 31815
_diffrn_reflns_theta_full 25.00
_diffrn_reflns_theta_max 25.00
_diffrn_reflns_theta_min 2.01
_exptl_absorpt_coefficient_mu 0.872
_exptl_crystal_colour black
_exptl_crystal_density_diffrn 1.096
_exptl_crystal_density_method 'not measured'
_exptl_crystal_description block
_exptl_crystal_F_000 3676
_exptl_crystal_size_max 0.30
_exptl_crystal_size_mid 0.27
_exptl_crystal_size_min 0.18
_refine_diff_density_max 1.110
_refine_diff_density_min -0.521
_refine_diff_density_rms 0.141
_refine_ls_extinction_method none
_refine_ls_goodness_of_fit_ref 0.981
_refine_ls_hydrogen_treatment mixed
_refine_ls_matrix_type full
_refine_ls_number_parameters 575
_refine_ls_number_reflns 9689
_refine_ls_number_restraints 66
_refine_ls_restrained_S_all 0.981
_refine_ls_R_factor_all 0.1269
_refine_ls_R_factor_gt 0.0710
_refine_ls_shift/su_max 0.001
_refine_ls_shift/su_mean 0.000
_refine_ls_structure_factor_coef Fsqd
_refine_ls_weighting_details 'calc w=1/[\s^2^(Fo^2^)+(0.1564P)^2^+0.0000P] where P=(Fo^2^+2Fc^2^)/3'
_refine_ls_weighting_scheme calc
_refine_ls_wR_factor_gt 0.2276
_refine_ls_wR_factor_ref 0.2566
_reflns_number_gt 5166
_reflns_number_total 9689
_reflns_threshold_expression >2sigma(I)
_cod_data_source_file c3cc49355e3.cif
_cod_data_source_block global
_cod_original_sg_symbol_H-M 'P4(2)/n  '
_cod_database_code 7112110

loop_
_symmetry_equiv_pos_as_xyz
'x, y, z'
'-x+1/2, -y+1/2, z'
'-y, x+1/2, z+1/2'
'y+1/2, -x, z+1/2'
'-x, -y, -z'
'x-1/2, y-1/2, -z'
'y, -x-1/2, -z-1/2'
'-y-1/2, x, -z-1/2'

loop_
_atom_site_label
_atom_site_type_symbol
_atom_site_fract_x
_atom_site_fract_y
_atom_site_fract_z
_atom_site_U_iso_or_equiv
_atom_site_adp_type
_atom_site_occupancy
_atom_site_symmetry_multiplicity
_atom_site_calc_flag
_atom_site_refinement_flags
_atom_site_disorder_assembly
_atom_site_disorder_group
Ce1 Ce 0.97994(3) 1.49529(3) 0.152650(15) 0.0467(2) Uani 1 1 d . . .
O101 O 1.6018(3) 0.9359(3) 0.18083(19) 0.0593(16) Uani 1 1 d . . .
N101 N 1.6054(4) 1.0806(4) 0.2014(2) 0.0521(18) Uani 1 1 d . . .
C101 C 1.6674(5) 0.9331(5) 0.1975(3) 0.062(2) Uani 1 1 d . . .
C102 C 1.7057(7) 0.8689(6) 0.1962(4) 0.100(4) Uani 1 1 d . . .
H10B H 1.6854 0.8291 0.1831 0.120 Uiso 1 1 calc R . .
C103 C 1.7715(8) 0.8630(8) 0.2134(5) 0.131(6) Uani 1 1 d . . .
H10C H 1.7940 0.8183 0.2134 0.157 Uiso 1 1 calc R . .
C104 C 1.8060(9) 0.9197(9) 0.2307(6) 0.152(7) Uani 1 1 d . . .
H10D H 1.8521 0.9153 0.2417 0.182 Uiso 1 1 calc R . .
C105 C 1.7689(7) 0.9854(7) 0.2311(5) 0.121(5) Uani 1 1 d . . .
H10E H 1.7912 1.0262 0.2419 0.145 Uiso 1 1 calc R . .
C106 C 1.7002(5) 0.9904(6) 0.2159(3) 0.073(3) Uani 1 1 d . . .
C107 C 1.6645(6) 1.0610(6) 0.2183(3) 0.075(3) Uani 1 1 d . . .
H10F H 1.6880 1.0957 0.2341 0.090 Uiso 1 1 calc R . .
C108 C 1.5269(4) 1.1714(4) 0.1891(2) 0.0432(19) Uani 1 1 d . . .
C109 C 1.5025(4) 1.2462(4) 0.1964(2) 0.0408(18) Uani 1 1 d . . .
C110 C 1.5511(4) 1.3030(4) 0.2163(3) 0.049(2) Uani 1 1 d . . .
H11A H 1.5767 1.2809 0.2399 0.059 Uiso 1 1 calc R . .
C111 C 1.6064(5) 1.3309(6) 0.1853(4) 0.074(3) Uani 1 1 d D . .
C112 C 1.5865(8) 1.3729(9) 0.1531(5) 0.142(7) Uani 1 1 d DU . .
H11B H 1.5378 1.3825 0.1494 0.170 Uiso 1 1 calc R . .
C113 C 1.6355(11) 1.4028(11) 0.1248(6) 0.227(13) Uani 1 1 d DU . .
H11C H 1.6204 1.4331 0.1033 0.272 Uiso 1 1 calc R . .
C114 C 1.7051(11) 1.3861(10) 0.1299(7) 0.198(12) Uani 1 1 d DU . .
H11D H 1.7388 1.4076 0.1123 0.238 Uiso 1 1 calc R . .
C115 C 1.7293(7) 1.3382(13) 0.1601(6) 0.196(10) Uani 1 1 d DU . .
H11E H 1.7764 1.3216 0.1606 0.235 Uiso 1 1 calc R . .
C116 C 1.6782(7) 1.3162(9) 0.1898(4) 0.146(7) Uani 1 1 d D . .
H11F H 1.6935 1.2909 0.2134 0.176 Uiso 1 1 calc R . .
C117 C 1.5047(4) 1.3633(4) 0.2332(2) 0.0435(19) Uani 1 1 d . . .
C118 C 1.5275(4) 1.4131(4) 0.2666(2) 0.0440(19) Uani 1 1 d . . .
C119 C 1.6689(6) 1.4358(6) 0.3356(3) 0.073(3) Uani 1 1 d . . .
H11G H 1.7006 1.4048 0.3221 0.088 Uiso 1 1 calc R . .
C120 C 1.6948(6) 1.4729(7) 0.3731(3) 0.087(4) Uani 1 1 d . . .
C121 C 1.7682(7) 1.4631(11) 0.3823(5) 0.157(7) Uani 1 1 d . . .
H12A H 1.7970 1.4333 0.3659 0.188 Uiso 1 1 calc R . .
C122 C 1.7962(9) 1.5005(12) 0.4173(6) 0.181(9) Uani 1 1 d U . .
H12B H 1.8454 1.4993 0.4226 0.218 Uiso 1 1 calc R . .
C123 C 1.7506(9) 1.5394(12) 0.4441(6) 0.174(9) Uani 1 1 d U . .
H12C H 1.7684 1.5617 0.4682 0.209 Uiso 1 1 calc R . .
C124 C 1.6814(6) 1.5434(7) 0.4342(4) 0.093(4) Uani 1 1 d . . .
H12D H 1.6517 1.5708 0.4515 0.112 Uiso 1 1 calc R . .
C125 C 1.6507(6) 1.5099(6) 0.4002(3) 0.066(3) Uani 1 1 d . . .
C126 C 1.4378(4) 1.2641(4) 0.1818(2) 0.046(2) Uani 1 1 d . . .
H12E H 1.4131 1.2308 0.1654 0.055 Uiso 1 1 calc R . .
C127 C 1.4397(5) 1.3755(5) 0.2181(2) 0.049(2) Uani 1 1 d . . .
H12F H 1.4156 1.4168 0.2269 0.059 Uiso 1 1 calc R . .
C128 C 1.3361(4) 1.3488(5) 0.1729(3) 0.047(2) Uani 1 1 d . . .
C129 C 1.3192(5) 1.3330(5) 0.1327(3) 0.071(3) Uani 1 1 d . . .
H12G H 1.3505 1.3055 0.1165 0.085 Uiso 1 1 calc R . .
C130 C 1.2552(5) 1.3578(6) 0.1154(3) 0.075(3) Uani 1 1 d . . .
H13A H 1.2447 1.3486 0.0873 0.090 Uiso 1 1 calc R . .
C131 C 1.2079(4) 1.3953(5) 0.1393(3) 0.052(2) Uani 1 1 d . . .
C132 C 1.2236(5) 1.4059(6) 0.1821(3) 0.073(3) Uani 1 1 d . . .
H13B H 1.1910 1.4293 0.1996 0.088 Uiso 1 1 calc R . .
C133 C 1.2864(6) 1.3818(6) 0.1974(3) 0.082(3) Uani 1 1 d . . .
H13C H 1.2962 1.3878 0.2259 0.099 Uiso 1 1 calc R . .
C134 C 1.1366(5) 1.4272(5) 0.1257(3) 0.053(2) Uani 1 1 d . . .
C135 C 1.0070(6) 1.4170(5) 0.0489(3) 0.069(3) Uani 1 1 d . . .
H13D H 1.0342 1.3924 0.0290 0.082 Uiso 1 1 calc R . .
C136 C 0.9350(5) 1.4391(5) 0.0374(3) 0.063(3) Uani 1 1 d . . .
C137 C 0.9179(7) 1.4382(6) -0.0050(3) 0.087(3) Uani 1 1 d . . .
H13E H 0.9522 1.4215 -0.0239 0.104 Uiso 1 1 calc R . .
C138 C 0.8532(7) 1.4608(8) -0.0204(4) 0.104(5) Uani 1 1 d . . .
H13F H 0.8430 1.4599 -0.0490 0.124 Uiso 1 1 calc R . .
C139 C 0.8042(8) 1.4847(8) 0.0084(5) 0.117(5) Uani 1 1 d . . .
H13G H 0.7602 1.5016 -0.0012 0.140 Uiso 1 1 calc R . .
C140 C 0.8173(5) 1.4848(6) 0.0513(4) 0.086(4) Uani 1 1 d . . .
H14A H 0.7818 1.5003 0.0698 0.103 Uiso 1 1 calc R . .
C141 C 0.8851(5) 1.4611(5) 0.0671(3) 0.058(2) Uani 1 1 d . . .
O102 O 1.4926(3) 1.1297(3) 0.16460(18) 0.0526(15) Uani 1 1 d . . .
N102 N 1.5844(4) 1.1503(4) 0.2090(2) 0.058(2) Uani 1 1 d . . .
H10G H 1.6076 1.1781 0.2258 0.070 Uiso 1 1 calc R . .
O103 O 1.5816(3) 1.5113(4) 0.39516(18) 0.0639(17) Uani 1 1 d . . .
N103 N 1.6061(4) 1.4426(4) 0.3200(2) 0.0528(18) Uani 1 1 d . . .
O104 O 1.4901(3) 1.4639(3) 0.27692(18) 0.0511(15) Uani 1 1 d . . .
N104 N 1.5913(4) 1.3985(4) 0.2853(2) 0.0529(18) Uani 1 1 d . . .
H10I H 1.6200 1.3653 0.2767 0.064 Uiso 1 1 calc R . .
O105 O 0.8965(3) 1.4591(3) 0.1084(2) 0.0624(17) Uani 1 1 d . . .
N105 N 1.0360(4) 1.4297(4) 0.0858(2) 0.0500(18) Uani 1 1 d . . .
O106 O 1.1102(3) 1.4773(3) 0.14761(18) 0.0537(15) Uani 1 1 d . . .
N106 N 1.1027(4) 1.4032(4) 0.0921(2) 0.0524(18) Uani 1 1 d . . .
H10J H 1.1219 1.3726 0.0753 0.063 Uiso 1 1 calc R . .
N107 N 1.4051(4) 1.3301(4) 0.1897(2) 0.0547(18) Uani 1 1 d . . .
C201 C 0.8843(19) 1.1874(19) 0.0220(10) 0.084(10) Uani 0.25 1 d PDU . .
H20A H 0.8345 1.1956 0.0157 0.126 Uiso 0.25 1 calc PR . .
H20B H 0.8907 1.1385 0.0310 0.126 Uiso 0.25 1 calc PR . .
H20C H 0.9127 1.1960 -0.0027 0.126 Uiso 0.25 1 calc PR . .
C202 C 0.8512(15) 1.2883(15) 0.0784(10) 0.066(9) Uani 0.25 1 d PDU . .
H20D H 0.8697 1.3146 0.1020 0.099 Uiso 0.25 1 calc PR . .
H20E H 0.8123 1.2581 0.0874 0.099 Uiso 0.25 1 calc PR . .
H20F H 0.8341 1.3214 0.0575 0.099 Uiso 0.25 1 calc PR . .
C203 C 0.9852(15) 1.2357(17) 0.0740(10) 0.056(7) Uani 0.25 1 d PDU . .
H20G H 0.9972 1.2575 0.0993 0.067 Uiso 0.25 1 calc PR . .
N201 N 0.9101(14) 1.2424(12) 0.0599(7) 0.042(5) Uani 0.25 1 d PU . .
O201 O 1.0247(13) 1.2096(13) 0.0586(8) 0.057(6) Uani 0.25 1 d PU . .
O1W O 1.8173(17) 1.2347(17) 0.2980(9) 0.091(9) Uiso 0.25 1 d P . .
O2W O 1.888(3) 1.322(3) 0.2992(17) 0.082(16) Uiso 0.13 1 d P . .
C1 C 1.7500 1.7500 0.4918(14) 0.052(12) Uiso 0.25 2 d SP . .
O1 O 1.693(3) 1.772(3) 0.4918(15) 0.070(14) Uiso 0.13 1 d P . .
C2 C 1.954(3) 1.437(3) 0.3398(16) 0.031(13) Uiso 0.13 1 d P A 1
O2 O 1.993(2) 1.449(3) 0.3816(15) 0.060(12) Uiso 0.13 1 d P A 1
O3W O 1.934(3) 1.525(3) 0.3173(18) 0.086(17) Uiso 0.13 1 d P B 2
C3 C 1.1297(11) 1.2710(11) 0.0488(6) 0.057(5) Uiso 0.50 1 d P . .
O3 O 1.1467(9) 1.2938(9) 0.0364(5) 0.081(5) Uiso 0.50 1 d P . .

loop_
_atom_site_aniso_label
_atom_site_aniso_U_11
_atom_site_aniso_U_22
_atom_site_aniso_U_33
_atom_site_aniso_U_23
_atom_site_aniso_U_13
_atom_site_aniso_U_12
Ce1 0.0373(3) 0.0478(4) 0.0550(3) 0.0080(2) -0.0027(2) 0.0067(2)
O101 0.046(4) 0.045(4) 0.088(5) 0.001(3) -0.003(3) 0.010(3)
N101 0.041(4) 0.053(5) 0.063(4) 0.002(3) -0.005(3) 0.009(3)
C101 0.048(6) 0.057(6) 0.083(7) 0.002(5) 0.001(5) 0.008(5)
C102 0.069(8) 0.056(7) 0.175(13) -0.002(7) -0.020(8) 0.011(6)
C103 0.103(12) 0.083(11) 0.206(17) -0.002(10) -0.046(11) 0.040(9)
C104 0.111(12) 0.099(12) 0.25(2) 0.003(13) -0.090(13) 0.022(10)
C105 0.084(9) 0.076(9) 0.202(15) -0.013(9) -0.078(10) 0.026(7)
C106 0.057(7) 0.064(7) 0.097(8) -0.006(6) -0.024(6) 0.021(5)
C107 0.066(7) 0.079(8) 0.080(7) -0.014(6) -0.026(6) 0.005(6)
C108 0.036(5) 0.047(5) 0.046(5) 0.000(4) -0.004(4) 0.002(4)
C109 0.036(5) 0.040(5) 0.047(4) -0.009(4) 0.002(4) 0.001(4)
C110 0.040(5) 0.040(5) 0.067(5) -0.011(4) -0.011(4) 0.006(4)
C111 0.047(6) 0.061(7) 0.113(9) -0.036(6) 0.010(6) -0.012(5)
C112 0.147(15) 0.127(14) 0.152(14) 0.062(11) 0.069(11) 0.020(11)
C113 0.25(2) 0.166(19) 0.26(2) 0.078(18) 0.19(2) 0.072(19)
C114 0.21(2) 0.102(15) 0.28(3) -0.016(15) 0.16(2) -0.049(14)
C115 0.087(12) 0.32(3) 0.18(2) -0.069(17) 0.022(11) -0.104(16)
C116 0.074(10) 0.25(2) 0.117(11) -0.032(12) 0.018(8) -0.058(11)
C117 0.038(5) 0.037(5) 0.056(5) -0.009(4) -0.004(4) -0.003(4)
C118 0.036(5) 0.036(5) 0.060(5) -0.004(4) -0.008(4) 0.004(4)
C119 0.062(7) 0.078(8) 0.081(7) -0.028(6) -0.017(6) 0.009(6)
C120 0.064(8) 0.120(10) 0.077(8) -0.022(7) -0.024(6) -0.012(7)
C121 0.060(9) 0.28(2) 0.131(13) -0.055(14) -0.023(8) -0.023(11)
C122 0.080(11) 0.31(3) 0.158(16) -0.090(16) -0.046(10) -0.035(13)
C123 0.082(12) 0.29(3) 0.147(15) -0.103(16) -0.034(10) -0.002(13)
C124 0.065(8) 0.127(11) 0.088(8) -0.039(7) -0.018(6) -0.021(7)
C125 0.059(7) 0.080(7) 0.060(6) -0.008(5) -0.010(5) -0.006(6)
C126 0.040(5) 0.039(5) 0.060(5) -0.011(4) -0.006(4) 0.004(4)
C127 0.055(6) 0.046(5) 0.046(5) -0.004(4) -0.002(4) 0.004(4)
C128 0.035(5) 0.055(5) 0.051(5) -0.011(4) -0.008(4) 0.006(4)
C129 0.053(6) 0.077(7) 0.083(7) -0.043(6) -0.011(5) 0.026(5)
C130 0.055(7) 0.100(8) 0.069(6) -0.029(6) -0.010(5) 0.020(6)
C131 0.035(5) 0.053(6) 0.067(6) 0.005(4) 0.001(4) 0.010(4)
C132 0.051(6) 0.107(9) 0.061(6) -0.015(6) -0.004(5) 0.030(6)
C133 0.064(7) 0.127(10) 0.056(6) -0.018(6) -0.005(5) 0.040(7)
C134 0.043(5) 0.053(6) 0.065(6) 0.010(5) 0.009(4) -0.002(4)
C135 0.069(7) 0.075(7) 0.062(6) 0.000(5) -0.009(5) 0.000(5)
C136 0.056(6) 0.071(7) 0.062(6) 0.016(5) -0.017(5) 0.008(5)
C137 0.086(9) 0.097(9) 0.078(8) 0.008(6) -0.026(6) -0.004(7)
C138 0.079(9) 0.161(13) 0.071(8) 0.039(8) -0.009(7) -0.003(9)
C139 0.078(10) 0.162(14) 0.111(11) 0.051(10) -0.055(9) -0.016(9)
C140 0.042(6) 0.103(9) 0.113(9) 0.036(7) -0.012(6) -0.003(6)
C141 0.042(6) 0.051(6) 0.080(7) 0.015(5) -0.010(5) -0.006(4)
O102 0.044(4) 0.046(4) 0.068(4) -0.012(3) -0.013(3) 0.007(3)
N102 0.057(5) 0.041(4) 0.076(5) -0.017(4) -0.017(4) 0.003(4)
O103 0.049(4) 0.079(5) 0.064(4) -0.009(3) -0.017(3) -0.009(3)
N103 0.041(4) 0.058(5) 0.058(5) -0.004(4) -0.011(3) -0.006(3)
O104 0.051(4) 0.044(4) 0.059(4) -0.003(3) -0.006(3) 0.007(3)
N104 0.053(5) 0.047(4) 0.059(4) -0.015(3) -0.006(4) 0.004(3)
O105 0.042(4) 0.073(5) 0.072(4) 0.001(3) -0.011(3) -0.004(3)
N105 0.032(4) 0.056(5) 0.063(5) 0.000(4) -0.005(3) 0.016(3)
O106 0.036(3) 0.055(4) 0.070(4) 0.001(3) -0.001(3) 0.012(3)
N106 0.055(5) 0.058(5) 0.044(4) -0.005(3) -0.006(3) 0.010(4)
N107 0.045(4) 0.055(5) 0.064(4) -0.016(4) -0.012(4) 0.011(4)
C201 0.066(19) 0.08(2) 0.10(2) 0.033(17) -0.005(17) 0.019(17)
C202 0.072(18) 0.046(17) 0.079(18) 0.022(15) 0.023(15) -0.055(14)
C203 0.081(16) 0.038(14) 0.048(14) 0.022(12) 0.002(13) -0.031(13)
N201 0.061(14) 0.021(11) 0.044(12) 0.021(9) 0.010(10) -0.016(10)
O201 0.044(14) 0.057(14) 0.071(15) 0.014(11) 0.006(11) 0.012(11)

loop_
_atom_type_symbol
_atom_type_description
_atom_type_scat_dispersion_real
_atom_type_scat_dispersion_imag
_atom_type_scat_source
C C 0.0033 0.0016 'International Tables Vol C Tables 4.2.6.8 and 6.1.1.4'
H H 0.0000 0.0000 'International Tables Vol C Tables 4.2.6.8 and 6.1.1.4'
N N 0.0061 0.0033 'International Tables Vol C Tables 4.2.6.8 and 6.1.1.4'
O O 0.0106 0.0060 'International Tables Vol C Tables 4.2.6.8 and 6.1.1.4'
Ce Ce -0.2486 2.6331 'International Tables Vol C Tables 4.2.6.8 and 6.1.1.4'

loop_
_geom_angle_atom_site_label_1
_geom_angle_atom_site_label_2
_geom_angle_atom_site_label_3
_geom_angle
_geom_angle_site_symmetry_1
_geom_angle_site_symmetry_3
O101 Ce1 O105 87.2(2) 2_775 .
O101 Ce1 O103 84.8(2) 2_775 8_856
O105 Ce1 O103 80.5(2) . 8_856
O101 Ce1 O102 130.5(2) 2_775 2_775
O105 Ce1 O102 87.4(2) . 2_775
O103 Ce1 O102 142.2(2) 8_856 2_775
O101 Ce1 O106 142.8(2) 2_775 .
O105 Ce1 O106 127.8(2) . .
O103 Ce1 O106 88.9(2) 8_856 .
O102 Ce1 O106 70.7(2) 2_775 .
O101 Ce1 O104 86.9(2) 2_775 8_856
O105 Ce1 O104 149.9(2) . 8_856
O103 Ce1 O104 128.2(2) 8_856 8_856
O102 Ce1 O104 74.3(2) 2_775 8_856
O106 Ce1 O104 68.68(19) . 8_856
O101 Ce1 N101 69.6(2) 2_775 2_775
O105 Ce1 N101 77.8(2) . 2_775
O103 Ce1 N101 146.9(2) 8_856 2_775
O102 Ce1 N101 61.1(2) 2_775 2_775
O106 Ce1 N101 124.2(2) . 2_775
O104 Ce1 N101 72.5(2) 8_856 2_775
O101 Ce1 N103 77.8(2) 2_775 8_856
O105 Ce1 N103 145.9(2) . 8_856
O103 Ce1 N103 67.9(2) 8_856 8_856
O102 Ce1 N103 125.5(2) 2_775 8_856
O106 Ce1 N103 65.9(2) . 8_856
O104 Ce1 N103 60.35(19) 8_856 8_856
N101 Ce1 N103 123.3(2) 2_775 8_856
O101 Ce1 N105 150.5(2) 2_775 .
O105 Ce1 N105 68.0(2) . .
O103 Ce1 N105 75.8(2) 8_856 .
O102 Ce1 N105 66.5(2) 2_775 .
O106 Ce1 N105 59.9(2) . .
O104 Ce1 N105 122.6(2) 8_856 .
N101 Ce1 N105 117.5(2) 2_775 .
N103 Ce1 N105 113.9(2) 8_856 .
C101 O101 Ce1 145.7(6) . 2_775
C107 N101 N102 116.2(8) . .
C107 N101 Ce1 127.9(6) . 2_775
N102 N101 Ce1 116.0(5) . 2_775
O101 C101 C106 123.5(9) . .
O101 C101 C102 119.4(10) . .
C106 C101 C102 117.0(10) . .
C103 C102 C101 121.6(12) . .
C102 C103 C104 122.3(13) . .
C103 C104 C105 116.7(13) . .
C106 C105 C104 120.9(12) . .
C101 C106 C105 121.2(10) . .
C101 C106 C107 121.1(9) . .
C105 C106 C107 117.6(10) . .
N101 C107 C106 128.5(9) . .
O102 C108 N102 121.7(7) . .
O102 C108 C109 121.0(7) . .
N102 C108 C109 117.2(7) . .
C126 C109 C108 117.2(7) . .
C126 C109 C110 120.4(7) . .
C108 C109 C110 122.2(7) . .
C117 C110 C111 111.4(7) . .
C117 C110 C109 108.8(6) . .
C111 C110 C109 111.6(7) . .
C112 C111 C116 117.8(12) . .
C112 C111 C110 120.7(10) . .
C116 C111 C110 121.5(11) . .
C111 C112 C113 123.0(14) . .
C114 C113 C112 117.4(15) . .
C113 C114 C115 123.1(14) . .
C114 C115 C116 115.9(16) . .
C111 C116 C115 122.0(14) . .
C127 C117 C118 114.7(7) . .
C127 C117 C110 121.3(7) . .
C118 C117 C110 124.0(7) . .
O104 C118 N104 122.7(7) . .
O104 C118 C117 121.1(7) . .
N104 C118 C117 116.2(7) . .
N103 C119 C120 125.1(10) . .
C125 C120 C121 120.9(11) . .
C125 C120 C119 123.5(10) . .
C121 C120 C119 115.4(12) . .
C120 C121 C122 117.3(15) . .
C123 C122 C121 120.7(15) . .
C124 C123 C122 118.0(14) . .
C123 C124 C125 124.4(13) . .
O103 C125 C124 120.1(10) . .
O103 C125 C120 121.6(9) . .
C124 C125 C120 118.2(10) . .
C109 C126 N107 123.5(7) . .
C117 C127 N107 123.6(8) . .
C129 C128 C133 119.2(8) . .
C129 C128 N107 120.6(7) . .
C133 C128 N107 120.3(8) . .
C128 C129 C130 120.1(8) . .
C131 C130 C129 120.4(9) . .
C130 C131 C132 118.6(8) . .
C130 C131 C134 127.6(8) . .
C132 C131 C134 113.8(8) . .
C133 C132 C131 119.0(9) . .
C132 C133 C128 122.3(9) . .
O106 C134 N106 120.7(8) . .
O106 C134 C131 118.1(8) . .
N106 C134 C131 121.1(8) . .
N105 C135 C136 123.6(9) . .
C141 C136 C137 120.8(9) . .
C141 C136 C135 122.2(9) . .
C137 C136 C135 117.0(10) . .
C138 C137 C136 123.3(12) . .
C137 C138 C139 116.6(12) . .
C138 C139 C140 122.9(12) . .
C139 C140 C141 120.0(12) . .
O105 C141 C136 123.8(8) . .
O105 C141 C140 119.8(9) . .
C136 C141 C140 116.4(9) . .
C108 O102 Ce1 125.4(5) . 2_775
C108 N102 N101 115.6(7) . .
C125 O103 Ce1 143.6(6) . 7_586
C119 N103 N104 115.4(8) . .
C119 N103 Ce1 129.4(6) . 7_586
N104 N103 Ce1 115.0(5) . 7_586
C118 O104 Ce1 123.2(5) . 7_586
C118 N104 N103 113.5(7) . .
C141 O105 Ce1 137.4(5) . .
C135 N105 N106 116.3(7) . .
C135 N105 Ce1 129.5(6) . .
N106 N105 Ce1 114.1(5) . .
C134 O106 Ce1 121.4(6) . .
C134 N106 N105 115.9(7) . .
C126 N107 C127 116.7(7) . .
C126 N107 C128 122.5(7) . .
C127 N107 C128 120.5(7) . .
O201 C203 N201 126(3) . .
C203 N201 C202 128(2) . .
C203 N201 C201 116(2) . .
C202 N201 C201 115(2) . .
O1 C1 O1 180(7) 2_885 .

loop_
_geom_bond_atom_site_label_1
_geom_bond_atom_site_label_2
_geom_bond_distance
_geom_bond_site_symmetry_2
Ce1 O101 2.181(6) 2_775
Ce1 O105 2.201(6) .
Ce1 O103 2.217(6) 8_856
Ce1 O102 2.409(6) 2_775
Ce1 O106 2.451(6) .
Ce1 O104 2.474(6) 8_856
Ce1 N101 2.631(7) 2_775
Ce1 N103 2.661(7) 8_856
Ce1 N105 2.664(7) .
O101 C101 1.331(11) .
O101 Ce1 2.181(6) 2_775
N101 C107 1.276(11) .
N101 N102 1.375(9) .
N101 Ce1 2.631(7) 2_775
C101 C106 1.361(13) .
C101 C102 1.391(14) .
C102 C103 1.344(17) .
C103 C104 1.351(19) .
C104 C105 1.405(18) .
C105 C106 1.368(14) .
C106 C107 1.474(14) .
C108 O102 1.271(9) .
C108 N102 1.304(10) .
C108 C109 1.481(11) .
C109 C126 1.333(10) .
C109 C110 1.528(11) .
C110 C117 1.514(11) .
C110 C111 1.516(13) .
C111 C112 1.339(13) .
C111 C116 1.371(13) .
C112 C113 1.396(14) .
C113 C114 1.342(16) .
C114 C115 1.383(16) .
C115 C116 1.403(14) .
C117 C127 1.322(11) .
C117 C118 1.473(10) .
C118 O104 1.218(9) .
C118 N104 1.354(10) .
C119 N103 1.276(11) .
C119 C120 1.459(13) .
C120 C125 1.376(14) .
C120 C121 1.407(16) .
C121 C122 1.413(19) .
C122 C123 1.41(2) .
C123 C124 1.328(17) .
C124 C125 1.373(13) .
C125 O103 1.295(11) .
C126 N107 1.393(10) .
C127 N107 1.395(10) .
C128 C129 1.349(11) .
C128 C133 1.356(12) .
C128 N107 1.434(10) .
C129 C130 1.391(13) .
C130 C131 1.355(12) .
C131 C132 1.409(12) .
C131 C134 1.514(12) .
C132 C133 1.343(13) .
C134 O106 1.264(10) .
C134 N106 1.318(11) .
C135 N105 1.315(11) .
C135 C136 1.447(13) .
C136 C141 1.385(13) .
C136 C137 1.386(13) .
C137 C138 1.364(16) .
C138 C139 1.366(18) .
C139 C140 1.386(16) .
C140 C141 1.427(13) .
C141 O105 1.331(10) .
O102 Ce1 2.409(6) 2_775
O103 Ce1 2.217(6) 7_586
N103 N104 1.402(9) .
N103 Ce1 2.661(7) 7_586
O104 Ce1 2.474(6) 7_586
N105 N106 1.350(9) .
C201 N201 1.65(4) .
C202 N201 1.51(4) .
C203 O201 1.01(3) .
C203 N201 1.47(4) .
C1 O1 1.14(5) 2_885
C1 O1 1.14(5) .
C2 O2 1.53(7) .
C3 O3 0.66(2) .
